data_7204617
loop_
_publ_author_name
'Oxtoby, Neil S.'
'Blake, Alexander J.'
'Champness, Neil R.'
'Wilson, Claire'

_publ_section_title
;
 The role of 1,2,4,5-tetrazine rings in \p--\p stacking interactions
;
_journal_issue 17
_journal_name_full CrystEngComm
_journal_page_first 82
_journal_paper_doi 10.1039/b302187d
_journal_volume 5
_journal_year 2003
_chemical_formula_moiety 'C12 H8 N6'
_chemical_formula_sum 'C12 H8 N6'
_chemical_formula_weight 236.24
_chemical_name_common 3,6-Di-4-pyridyl-1,2,4,5-tetrazine
_chemical_name_systematic
; 
3,6-Di-4-pyridyl-1,2,4,5-tetrazine
;
_space_group_IT_number 14
_symmetry_cell_setting monoclinic
_symmetry_space_group_name_Hall '-P 2ybc'
_symmetry_space_group_name_H-M 'P 1 21/c 1'
_atom_sites_solution_hydrogens geom
_atom_sites_solution_primary direct
_atom_sites_solution_secondary 'difference Fourier synthesis'
_audit_creation_method SHELXL-97
_cell_angle_alpha 90.00
_cell_angle_beta 92.776(4)
_cell_angle_gamma 90.00
_cell_formula_units_Z 2
_cell_length_a 5.0029(9)
_cell_length_b 5.4035(10)
_cell_length_c 18.788(4)
_cell_measurement_reflns_used 1173
_cell_measurement_temperature 150(2)
_cell_measurement_theta_max 28.15
_cell_measurement_theta_min 3.9
_cell_volume 507.30(17)
_computing_cell_refinement 'Bruker SAINT version 6.02a (Bruker, 2000)'
_computing_data_collection 'Bruker SMART version 5.054 (Bruker, 1998)'
_computing_data_reduction 'Bruker SAINT; Bruker SHELXTL (Bruker, 1997)'
_computing_molecular_graphics 'Bruker SHELXTL'
_computing_publication_material 'SHELXL-97; PLATON (Spek, 2001)'
_computing_structure_refinement 'SHELXL-97 (Sheldrick, 1997)'
_computing_structure_solution 'SHELXS-97 (Sheldrick, 1990)'
_diffrn_ambient_temperature 150(2)
_diffrn_measured_fraction_theta_full 0.965
_diffrn_measured_fraction_theta_max 0.893
_diffrn_measurement_device_type 'Bruker SMART1000 CCD area detector'
_diffrn_measurement_method omega
_diffrn_radiation_monochromator graphite
_diffrn_radiation_source 'fine-focus sealed tube'
_diffrn_radiation_type MoK\a
_diffrn_radiation_wavelength 0.71073
_diffrn_reflns_av_R_equivalents 0.041
_diffrn_reflns_av_sigmaI/netI 0.024
_diffrn_reflns_limit_h_max 4
_diffrn_reflns_limit_h_min -6
_diffrn_reflns_limit_k_max 6
_diffrn_reflns_limit_k_min -6
_diffrn_reflns_limit_l_max 14
_diffrn_reflns_limit_l_min -24
_diffrn_reflns_number 2799
_diffrn_reflns_theta_full 27.50
_diffrn_reflns_theta_max 28.57
_diffrn_reflns_theta_min 2.17
_diffrn_standards_decay_% 0
_exptl_absorpt_coefficient_mu 0.103
_exptl_absorpt_correction_type none
_exptl_crystal_colour pink
_exptl_crystal_density_diffrn 1.547
_exptl_crystal_density_method 'not measured'
_exptl_crystal_description 'hexagonal plate'
_exptl_crystal_F_000 244
_exptl_crystal_size_max 0.42
_exptl_crystal_size_mid 0.38
_exptl_crystal_size_min 0.18
_refine_diff_density_max 0.44
_refine_diff_density_min -0.19
_refine_diff_density_rms 0.06
_refine_ls_extinction_method none
_refine_ls_goodness_of_fit_ref 1.033
_refine_ls_hydrogen_treatment 'riding model'
_refine_ls_matrix_type full
_refine_ls_number_parameters 82
_refine_ls_number_reflns 1155
_refine_ls_number_restraints 0
_refine_ls_restrained_S_all 1.033
_refine_ls_R_factor_all 0.0583
_refine_ls_R_factor_gt 0.0439
_refine_ls_shift/su_max 0.001
_refine_ls_shift/su_mean 0.000
_refine_ls_structure_factor_coef Fsqd
_refine_ls_weighting_details 'w=1/[\s^2^(Fo^2^)+(0.0845P)^2^+0.0399P] where P=(Fo^2^+2Fc^2^)/3'
_refine_ls_weighting_scheme calc
_refine_ls_wR_factor_gt 0.1202
_refine_ls_wR_factor_ref 0.1303
_reflns_number_gt 888
_reflns_number_total 1273
_reflns_threshold_expression >2sigma(I)
_cod_data_source_file b302187d.txt
_cod_data_source_block DPTZNT
_cod_depositor_comments
;
The following automatic conversions were performed:
'_symmetry_cell_setting' value 'Monoclinic' changed to 'monoclinic'
according to '/home/saulius/struct/CIF-dictionaries/cif_core.dic'
dictionary named 'cif_core.dic' version 2.4.1 from 2010-06-29.

Automatic conversion script
Id: cif_fix_enum 1527 2010-12-29 10:47:43Z saulius 

The following automatic conversions were performed:

'_refine_ls_weighting_scheme' value 'calc
w=1/[\s^2^(Fo^2^)+(0.0845P)^2^+0.0399P] where P=(Fo^2^+2Fc^2^)/3' was
changed to 'calc'. New tag '_refine_ls_weighting_details' was
created. The value of the new tag was set to
'w=1/[\s^2^(Fo^2^)+(0.0845P)^2^+0.0399P] where P=(Fo^2^+2Fc^2^)/3'.

Automatic conversion script
Id: cif_fix_values 3143 2015-03-26 13:38:13Z robertas 

The following automatic conversions were performed:

'_atom_sites_solution_primary' value 'direct methods' was changed to
'direct'.

'_atom_sites_solution_hydrogens' value 'geometrically placed' was
changed to 'geom'.

Automatic conversion script
Id: cif_fix_values 6452 2018-10-05 10:23:21Z andrius 
;
_cod_original_sg_symbol_H-M P2(1)/c
_cod_database_code 7204617

loop_
_symmetry_equiv_pos_as_xyz
'x, y, z'
'-x, y+1/2, -z+1/2'
'-x, -y, -z'
'x, -y-1/2, z-1/2'

loop_
_atom_site_label
_atom_site_type_symbol
_atom_site_fract_x
_atom_site_fract_y
_atom_site_fract_z
_atom_site_U_iso_or_equiv
_atom_site_adp_type
_atom_site_occupancy
_atom_site_symmetry_multiplicity
_atom_site_calc_flag
_atom_site_refinement_flags
_atom_site_disorder_assembly
_atom_site_disorder_group
N1 N 0.8358(2) 0.3580(2) 0.20244(7) 0.0237(3) Uani 1 1 d . . .
C2 C 0.6745(3) 0.5552(3) 0.20419(8) 0.0229(4) Uani 1 1 d . . .
H2A H 0.7099 0.6756 0.2403 0.027 Uiso 1 1 calc R . .
C3 C 0.4587(3) 0.5940(3) 0.15635(7) 0.0200(3) Uani 1 1 d . . .
H3A H 0.3469 0.7348 0.1606 0.024 Uiso 1 1 calc R . .
C4 C 0.4090(3) 0.4227(2) 0.10200(7) 0.0177(3) Uani 1 1 d . . .
C5 C 0.5739(3) 0.2155(3) 0.09958(8) 0.0212(3) Uani 1 1 d . . .
H5A H 0.5450 0.0934 0.0637 0.025 Uiso 1 1 calc R . .
C6 C 0.7818(3) 0.1916(3) 0.15091(8) 0.0236(4) Uani 1 1 d . . .
H6A H 0.8921 0.0488 0.1494 0.028 Uiso 1 1 calc R . .
C7 C 0.1888(3) 0.4637(2) 0.04756(7) 0.0175(3) Uani 1 1 d . . .
N8 N 0.1538(2) 0.2929(2) -0.00421(6) 0.0209(3) Uani 1 1 d . . .
N9 N 0.0414(2) 0.6699(2) 0.05297(6) 0.0207(3) Uani 1 1 d . . .

loop_
_atom_site_aniso_label
_atom_site_aniso_U_11
_atom_site_aniso_U_22
_atom_site_aniso_U_33
_atom_site_aniso_U_23
_atom_site_aniso_U_13
_atom_site_aniso_U_12
N1 0.0197(6) 0.0265(7) 0.0245(7) 0.0039(5) -0.0030(5) -0.0017(5)
C2 0.0236(7) 0.0246(7) 0.0201(7) -0.0009(5) -0.0019(6) -0.0038(6)
C3 0.0194(7) 0.0205(7) 0.0199(7) 0.0005(5) -0.0001(6) 0.0005(6)
C4 0.0164(7) 0.0208(7) 0.0160(6) 0.0024(5) 0.0012(5) -0.0024(5)
C5 0.0221(7) 0.0209(7) 0.0205(7) -0.0004(5) -0.0004(6) -0.0004(6)
C6 0.0209(7) 0.0226(7) 0.0272(8) 0.0024(6) 0.0008(6) 0.0026(6)
C7 0.0171(7) 0.0195(7) 0.0160(7) 0.0012(5) 0.0020(5) -0.0016(5)
N8 0.0213(6) 0.0225(6) 0.0187(6) -0.0014(5) -0.0027(5) 0.0011(5)
N9 0.0218(6) 0.0222(6) 0.0179(6) -0.0014(4) -0.0023(5) 0.0020(5)

loop_
_atom_type_symbol
_atom_type_description
_atom_type_scat_dispersion_real
_atom_type_scat_dispersion_imag
_atom_type_scat_source
C C 0.0033 0.0016 'International Tables Vol C Tables 4.2.6.8 and 6.1.1.4'
H H 0.0000 0.0000 'International Tables Vol C Tables 4.2.6.8 and 6.1.1.4'
N N 0.0061 0.0033 'International Tables Vol C Tables 4.2.6.8 and 6.1.1.4'

loop_
_geom_angle_atom_site_label_1
_geom_angle_atom_site_label_2
_geom_angle_atom_site_label_3
_geom_angle
_geom_angle_site_symmetry_1
_geom_angle_site_symmetry_3
_geom_angle_publ_flag
C2 N1 C6 116.84(12) . . y
N1 C2 C3 123.78(13) . . y
C2 C3 C4 118.76(13) . . y
C3 C4 C5 118.25(13) . . y
C3 C4 C7 120.50(12) . . y
C5 C4 C7 121.24(13) . . y
C6 C5 C4 118.47(13) . . y
N1 C6 C5 123.87(13) . . y
N9 C7 N8 124.80(13) . . y
N9 C7 C4 117.63(12) . . y
N8 C7 C4 117.56(12) . . y
N9 N8 C7 117.55(12) 3_565 . y
N8 N9 C7 117.64(12) 3_565 . y

loop_
_geom_bond_atom_site_label_1
_geom_bond_atom_site_label_2
_geom_bond_distance
_geom_bond_site_symmetry_2
_geom_bond_publ_flag
N1 C2 1.3378(19) . y
N1 C6 1.3393(19) . y
C2 C3 1.3869(19) . y
C3 C4 1.3914(19) . y
C4 C5 1.393(2) . y
C4 C7 1.4829(18) . y
C5 C6 1.390(2) . y
C7 N9 1.3430(18) . y
C7 N8 1.3461(18) . y
N8 N9 1.3216(16) 3_565 y
N9 N8 1.3216(16) 3_565 y
